data_4333274
loop_
_publ_author_name
'Hagen, Siegbert'
'Schubert, Hartmut'
'Maichle-M\"ossmer, C\"acilia'
'Pantenburg, Ingo'
'Weigend, Florian'
'Wesemann, Lars'

_publ_section_title
;
 Silver aggregation caused by Stanna-closo-dodecaborate coordination:
 syntheses, solid-state structures and theoretical studies.
;
_journal_issue 16
_journal_name_full 'Inorganic chemistry'
_journal_page_first 6775
_journal_page_last 6784
_journal_paper_doi 10.1021/ic700464d
_journal_volume 46
_journal_year 2007
_chemical_formula_moiety 'C36 H52 Ag2 B22 P2 Sn2, 2(C13 H30 N)'
_chemical_formula_sum 'C62 H112 Ag2 B22 N2 P2 Sn2'
_chemical_formula_weight 1638.42
_chemical_name_systematic
;
 ?
;
_space_group_IT_number 2
_symmetry_cell_setting triclinic
_symmetry_space_group_name_Hall '-P 1'
_symmetry_space_group_name_H-M 'P -1'
_atom_sites_solution_hydrogens geom
_atom_sites_solution_primary direct
_atom_sites_solution_secondary difmap
_audit_creation_method SHELXL-97
_cell_angle_alpha 68.158(6)
_cell_angle_beta 75.747(7)
_cell_angle_gamma 71.529(6)
_cell_formula_units_Z 1
_cell_length_a 11.6074(10)
_cell_length_b 12.8553(11)
_cell_length_c 14.7336(13)
_cell_measurement_reflns_used 36490
_cell_measurement_temperature 130(2)
_cell_measurement_theta_max 27.26
_cell_measurement_theta_min 1.51
_cell_volume 1914.9(3)
_computing_structure_refinement 'SHELXL-97 (Sheldrick, 1997)'
_diffrn_ambient_temperature 130(2)
_diffrn_detector_area_resol_mean 'not measured'
_diffrn_measured_fraction_theta_full 0.979
_diffrn_measured_fraction_theta_max 0.979
_diffrn_measurement_device_type 'IPDS II (Stoe & Cie)'
_diffrn_measurement_method '\w and \f scans'
_diffrn_radiation_monochromator graphite
_diffrn_radiation_source 'fine-focus sealed tube'
_diffrn_radiation_type MoK\a
_diffrn_radiation_wavelength 0.71073
_diffrn_reflns_av_R_equivalents 0.0789
_diffrn_reflns_av_sigmaI/netI 0.0465
_diffrn_reflns_limit_h_max 14
_diffrn_reflns_limit_h_min -13
_diffrn_reflns_limit_k_max 16
_diffrn_reflns_limit_k_min -16
_diffrn_reflns_limit_l_max 18
_diffrn_reflns_limit_l_min -18
_diffrn_reflns_number 34928
_diffrn_reflns_theta_full 27.26
_diffrn_reflns_theta_max 27.26
_diffrn_reflns_theta_min 1.51
_diffrn_standards_decay_% 'not measured'
_diffrn_standards_interval_count 'not measured'
_diffrn_standards_interval_time 'not measured'
_diffrn_standards_number 'not measured'
_exptl_absorpt_coefficient_mu 1.229
_exptl_absorpt_correction_T_max 0.8551
_exptl_absorpt_correction_T_min 0.4758
_exptl_absorpt_correction_type numerical
_exptl_absorpt_process_details
;
The absorption correction (X-RED V1.22; Stoe & Cie, 2001) 
was performed 
after optimizing the crystal shape using X-SHAPE V1.06 
(Stoe & Cie, 1999).
;
_exptl_crystal_colour colorless
_exptl_crystal_density_diffrn 1.421
_exptl_crystal_density_method 'not measured'
_exptl_crystal_description polyhedron
_exptl_crystal_F_000 832
_exptl_crystal_size_max 0.8
_exptl_crystal_size_mid 0.6
_exptl_crystal_size_min 0.4
_refine_diff_density_max 1.178
_refine_diff_density_min -0.780
_refine_diff_density_rms 0.081
_refine_ls_extinction_coef 0.0080(2)
_refine_ls_extinction_expression Fc^*^=kFc[1+0.001xFc^2^\l^3^/sin(2\q)]^-1/4^
_refine_ls_extinction_method SHELXL
_refine_ls_goodness_of_fit_ref 1.064
_refine_ls_hydrogen_treatment constr
_refine_ls_matrix_type full
_refine_ls_number_parameters 419
_refine_ls_number_reflns 8413
_refine_ls_number_restraints 0
_refine_ls_restrained_S_all 1.064
_refine_ls_R_factor_all 0.0292
_refine_ls_R_factor_gt 0.0265
_refine_ls_shift/su_max 0.002
_refine_ls_shift/su_mean 0.000
_refine_ls_structure_factor_coef Fsqd
_refine_ls_weighting_details 'calc w=1/[\s^2^(Fo^2^)+(0.0114P)^2^+2.1936P] where P=(Fo^2^+2Fc^2^)/3'
_refine_ls_weighting_scheme calc
_refine_ls_wR_factor_gt 0.0673
_refine_ls_wR_factor_ref 0.0684
_reflns_number_gt 7788
_reflns_number_total 8413
_reflns_threshold_expression >2sigma(I)
_cod_data_source_file ic700464dsup4.cif
_cod_data_source_block lwsh63
_cod_depositor_comments 'Adding full bibliography for 4333271--4333274.cif.'
_cod_database_code 4333274

loop_
_symmetry_equiv_pos_as_xyz
'x, y, z'
'-x, -y, -z'

loop_
_atom_site_label
_atom_site_type_symbol
_atom_site_fract_x
_atom_site_fract_y
_atom_site_fract_z
_atom_site_U_iso_or_equiv
_atom_site_adp_type
_atom_site_occupancy
_atom_site_symmetry_multiplicity
_atom_site_calc_flag
_atom_site_refinement_flags
Sn1 Sn 0.613057(13) 0.856021(12) 0.631525(11) 0.01732(6) Uani 1 1 d .
B1 B 0.7828(2) 0.6997(2) 0.63523(19) 0.0180(5) Uani 1 1 d .
H1 H 0.8175 0.6925 0.5607 0.022 Uiso 1 1 calc R
B2 B 0.6391(2) 0.6576(2) 0.7103(2) 0.0187(5) Uani 1 1 d .
H2 H 0.5821 0.6240 0.6838 0.022 Uiso 1 1 calc R
B3 B 0.8064(2) 0.8142(2) 0.67429(19) 0.0176(5) Uani 1 1 d .
H3 H 0.8558 0.8796 0.6249 0.021 Uiso 1 1 calc R
B4 B 0.5736(2) 0.7456(2) 0.79653(19) 0.0191(5) Uani 1 1 d .
H4 H 0.4750 0.7678 0.8246 0.023 Uiso 1 1 calc R
B5 B 0.6769(2) 0.8427(2) 0.7749(2) 0.0193(5) Uani 1 1 d .
H5 H 0.6443 0.9261 0.7893 0.023 Uiso 1 1 calc R
B6 B 0.8224(2) 0.7500(2) 0.8017(2) 0.0203(5) Uani 1 1 d .
H6 H 0.8816 0.7769 0.8321 0.024 Uiso 1 1 calc R
B7 B 0.8841(2) 0.6667(2) 0.7195(2) 0.0199(5) Uani 1 1 d .
H7 H 0.9837 0.6401 0.6966 0.024 Uiso 1 1 calc R
B8 B 0.7869(2) 0.5741(2) 0.7400(2) 0.0218(5) Uani 1 1 d .
H8 H 0.8231 0.4881 0.7304 0.026 Uiso 1 1 calc R
B9 B 0.6853(2) 0.7100(2) 0.8736(2) 0.0207(5) Uani 1 1 d .
H9 H 0.6557 0.7113 0.9501 0.025 Uiso 1 1 calc R
B10 B 0.6635(2) 0.6009(2) 0.8357(2) 0.0211(5) Uani 1 1 d .
H10 H 0.6202 0.5322 0.8879 0.025 Uiso 1 1 calc R
B11 B 0.8140(2) 0.6037(2) 0.8408(2) 0.0234(5) Uani 1 1 d .
H11 H 0.8684 0.5359 0.8968 0.028 Uiso 1 1 calc R
Ag1 Ag 0.578154(14) 0.954526(13) 0.431203(12) 0.01700(6) Uani 1 1 d .
P1 P 0.73804(5) 0.85617(5) 0.32567(4) 0.01741(12) Uani 1 1 d .
C11 C 0.7710(2) 0.6995(2) 0.38129(18) 0.0204(5) Uani 1 1 d .
C12 C 0.6733(2) 0.6516(2) 0.4349(2) 0.0273(5) Uani 1 1 d .
H12 H 0.5941 0.6992 0.4382 0.039(2) Uiso 1 1 calc R
C13 C 0.6930(3) 0.5338(2) 0.4833(2) 0.0382(7) Uani 1 1 d .
H13 H 0.6273 0.5022 0.5193 0.039(2) Uiso 1 1 calc R
C14 C 0.8110(3) 0.4631(2) 0.4780(2) 0.0399(7) Uani 1 1 d .
H14 H 0.8245 0.3840 0.5111 0.039(2) Uiso 1 1 calc R
C15 C 0.9084(3) 0.5094(2) 0.4239(2) 0.0340(6) Uani 1 1 d .
H15 H 0.9874 0.4615 0.4202 0.039(2) Uiso 1 1 calc R
C16 C 0.8887(2) 0.6280(2) 0.3748(2) 0.0264(5) Uani 1 1 d .
H16 H 0.9543 0.6592 0.3377 0.039(2) Uiso 1 1 calc R
C21 C 0.7132(2) 0.8848(2) 0.20041(18) 0.0208(5) Uani 1 1 d .
C22 C 0.6341(2) 0.9880(2) 0.1553(2) 0.0287(5) Uani 1 1 d .
H22 H 0.5917 1.0392 0.1903 0.039(2) Uiso 1 1 calc R
C23 C 0.6178(3) 1.0155(3) 0.0582(2) 0.0383(7) Uani 1 1 d .
H23 H 0.5649 1.0851 0.0282 0.039(2) Uiso 1 1 calc R
C24 C 0.6805(3) 0.9390(3) 0.0061(2) 0.0377(7) Uani 1 1 d .
H24 H 0.6693 0.9571 -0.0589 0.039(2) Uiso 1 1 calc R
C25 C 0.7595(3) 0.8360(3) 0.0504(2) 0.0341(6) Uani 1 1 d .
H25 H 0.8015 0.7850 0.0151 0.039(2) Uiso 1 1 calc R
C26 C 0.7764(2) 0.8084(2) 0.1472(2) 0.0280(5) Uani 1 1 d .
H26 H 0.8298 0.7389 0.1769 0.039(2) Uiso 1 1 calc R
C31 C 0.8832(2) 0.89276(19) 0.30872(18) 0.0203(5) Uani 1 1 d .
C32 C 0.9310(2) 0.8766(2) 0.3926(2) 0.0285(5) Uani 1 1 d .
H32 H 0.8908 0.8447 0.4552 0.039(2) Uiso 1 1 calc R
C33 C 1.0380(3) 0.9079(3) 0.3826(2) 0.0351(6) Uani 1 1 d .
H33 H 1.0699 0.8961 0.4387 0.039(2) Uiso 1 1 calc R
C34 C 1.0980(2) 0.9567(2) 0.2902(2) 0.0320(6) Uani 1 1 d .
H34 H 1.1696 0.9780 0.2841 0.039(2) Uiso 1 1 calc R
C35 C 1.0513(3) 0.9735(2) 0.2071(2) 0.0327(6) Uani 1 1 d .
H35 H 1.0918 1.0059 0.1448 0.039(2) Uiso 1 1 calc R
C36 C 0.9435(2) 0.9421(2) 0.2159(2) 0.0268(5) Uani 1 1 d .
H36 H 0.9120 0.9541 0.1595 0.039(2) Uiso 1 1 calc R
N1 N 0.24079(18) 0.58755(18) 0.84416(17) 0.0268(5) Uani 1 1 d .
C41 C 0.2311(2) 0.6468(2) 0.9198(2) 0.0305(6) Uani 1 1 d .
H41A H 0.2503 0.5870 0.9817 0.042(2) Uiso 1 1 calc R
H41B H 0.2935 0.6899 0.8970 0.042(2) Uiso 1 1 calc R
C42 C 0.1091(3) 0.7279(3) 0.9405(2) 0.0368(6) Uani 1 1 d .
H42A H 0.0499 0.6832 0.9792 0.042(2) Uiso 1 1 calc R
H42B H 0.0795 0.7775 0.8785 0.042(2) Uiso 1 1 calc R
C43 C 0.1196(3) 0.8039(3) 0.9974(3) 0.0513(8) Uani 1 1 d .
H43A H 0.1768 0.8503 0.9573 0.042(2) Uiso 1 1 calc R
H43B H 0.0401 0.8566 1.0071 0.042(2) Uiso 1 1 calc R
C44 C 0.1607(5) 0.7373(4) 1.0943(4) 0.0850(17) Uani 1 1 d .
H44A H 0.1655 0.7894 1.1251 0.083(4) Uiso 1 1 calc R
H44B H 0.2402 0.6860 1.0855 0.083(4) Uiso 1 1 calc R
H44C H 0.1033 0.6929 1.1354 0.083(4) Uiso 1 1 calc R
C51 C 0.3715(2) 0.5127(2) 0.8383(2) 0.0304(6) Uani 1 1 d .
H51A H 0.4269 0.5628 0.8172 0.042(2) Uiso 1 1 calc R
H51B H 0.3849 0.4613 0.9044 0.042(2) Uiso 1 1 calc R
C52 C 0.4068(3) 0.4406(3) 0.7715(3) 0.0441(8) Uani 1 1 d .
H52A H 0.4097 0.4903 0.7031 0.042(2) Uiso 1 1 calc R
H52B H 0.3460 0.3976 0.7849 0.042(2) Uiso 1 1 calc R
C53 C 0.5327(3) 0.3565(3) 0.7882(3) 0.0519(9) Uani 1 1 d .
H53A H 0.5932 0.4011 0.7700 0.042(2) Uiso 1 1 calc R
H53B H 0.5305 0.3136 0.8582 0.042(2) Uiso 1 1 calc R
C54 C 0.5732(4) 0.2736(4) 0.7333(4) 0.0706(13) Uani 1 1 d .
H54A H 0.6523 0.2243 0.7484 0.083(4) Uiso 1 1 calc R
H54B H 0.5786 0.3148 0.6637 0.083(4) Uiso 1 1 calc R
H54C H 0.5152 0.2274 0.7518 0.083(4) Uiso 1 1 calc R
C61 C 0.2095(2) 0.6749(2) 0.74485(19) 0.0245(5) Uani 1 1 d .
H61A H 0.2289 0.6338 0.6974 0.042(2) Uiso 1 1 calc R
H61B H 0.1217 0.7091 0.7516 0.042(2) Uiso 1 1 calc R
C62 C 0.2750(2) 0.7718(2) 0.7032(2) 0.0256(5) Uani 1 1 d .
H62A H 0.3626 0.7392 0.7032 0.042(2) Uiso 1 1 calc R
H62B H 0.2468 0.8212 0.7447 0.042(2) Uiso 1 1 calc R
C63 C 0.2494(2) 0.8436(2) 0.5977(2) 0.0276(5) Uani 1 1 d .
H63A H 0.1629 0.8576 0.5953 0.042(2) Uiso 1 1 calc R
H63B H 0.2669 0.9181 0.5809 0.042(2) Uiso 1 1 calc R
C64 C 0.3240(3) 0.7866(3) 0.5216(2) 0.0432(7) Uani 1 1 d .
H64A H 0.3037 0.8357 0.4573 0.083(4) Uiso 1 1 calc R
H64B H 0.3058 0.7136 0.5368 0.083(4) Uiso 1 1 calc R
H64C H 0.4098 0.7743 0.5223 0.083(4) Uiso 1 1 calc R
C71 C 0.1519(2) 0.5128(2) 0.8803(2) 0.0327(6) Uani 1 1 d .
H71A H 0.0695 0.5606 0.8838 0.083(4) Uiso 1 1 calc R
H71B H 0.1659 0.4592 0.9448 0.083(4) Uiso 1 1 calc R
H71C H 0.1633 0.4708 0.8355 0.083(4) Uiso 1 1 calc R

loop_
_atom_site_aniso_label
_atom_site_aniso_U_11
_atom_site_aniso_U_22
_atom_site_aniso_U_33
_atom_site_aniso_U_23
_atom_site_aniso_U_13
_atom_site_aniso_U_12
Sn1 0.01881(8) 0.01730(8) 0.01406(9) -0.00194(6) -0.00632(6) -0.00283(6)
B1 0.0172(11) 0.0205(11) 0.0165(12) -0.0053(10) -0.0053(10) -0.0037(10)
B2 0.0185(11) 0.0182(11) 0.0190(13) -0.0023(10) -0.0066(10) -0.0056(10)
B3 0.0198(11) 0.0194(11) 0.0146(12) -0.0029(9) -0.0046(10) -0.0077(10)
B4 0.0200(11) 0.0216(11) 0.0140(12) -0.0027(10) -0.0026(10) -0.0065(10)
B5 0.0197(11) 0.0238(12) 0.0168(13) -0.0069(10) -0.0045(10) -0.0069(10)
B6 0.0200(11) 0.0260(12) 0.0165(13) -0.0048(10) -0.0063(10) -0.0075(10)
B7 0.0188(11) 0.0213(12) 0.0182(13) -0.0031(10) -0.0064(10) -0.0039(10)
B8 0.0200(12) 0.0199(11) 0.0256(14) -0.0050(11) -0.0078(11) -0.0044(10)
B9 0.0215(12) 0.0269(13) 0.0126(12) -0.0014(10) -0.0065(10) -0.0073(11)
B10 0.0201(11) 0.0216(12) 0.0187(13) 0.0011(10) -0.0067(10) -0.0075(10)
B11 0.0212(12) 0.0258(13) 0.0212(14) -0.0004(11) -0.0106(11) -0.0060(11)
Ag1 0.01811(9) 0.01767(9) 0.01340(9) -0.00547(7) -0.00306(6) -0.00088(7)
P1 0.0174(2) 0.0193(3) 0.0162(3) -0.0080(2) -0.0019(2) -0.0031(2)
C11 0.0221(11) 0.0205(10) 0.0205(12) -0.0099(9) -0.0040(9) -0.0031(9)
C12 0.0241(11) 0.0261(12) 0.0331(15) -0.0117(11) -0.0017(11) -0.0075(10)
C13 0.0421(15) 0.0294(13) 0.0435(18) -0.0076(13) -0.0013(14) -0.0182(13)
C14 0.0541(18) 0.0207(12) 0.0455(18) -0.0076(12) -0.0188(15) -0.0050(13)
C15 0.0344(14) 0.0279(13) 0.0428(17) -0.0186(12) -0.0160(13) 0.0047(12)
C16 0.0242(12) 0.0289(12) 0.0291(14) -0.0147(11) -0.0046(11) -0.0034(10)
C21 0.0200(10) 0.0278(11) 0.0175(12) -0.0099(10) -0.0013(9) -0.0076(9)
C22 0.0272(12) 0.0367(14) 0.0201(13) -0.0102(11) -0.0045(10) -0.0029(11)
C23 0.0344(14) 0.0513(17) 0.0249(15) -0.0092(13) -0.0108(12) -0.0036(14)
C24 0.0377(15) 0.064(2) 0.0182(13) -0.0150(13) -0.0037(12) -0.0199(15)
C25 0.0364(14) 0.0497(16) 0.0264(14) -0.0234(13) 0.0024(12) -0.0159(13)
C26 0.0308(12) 0.0322(13) 0.0258(14) -0.0156(11) -0.0011(11) -0.0089(11)
C31 0.0202(10) 0.0194(10) 0.0227(12) -0.0105(9) -0.0005(9) -0.0045(9)
C32 0.0283(12) 0.0376(14) 0.0226(13) -0.0086(11) -0.0027(11) -0.0142(11)
C33 0.0344(14) 0.0438(15) 0.0356(16) -0.0141(13) -0.0109(12) -0.0151(13)
C34 0.0260(12) 0.0300(13) 0.0459(17) -0.0168(12) 0.0002(12) -0.0132(11)
C35 0.0342(13) 0.0336(13) 0.0318(15) -0.0098(12) 0.0049(12) -0.0184(12)
C36 0.0304(12) 0.0282(12) 0.0230(13) -0.0072(10) -0.0021(10) -0.0116(11)
N1 0.0210(9) 0.0268(10) 0.0295(12) 0.0007(9) -0.0083(9) -0.0101(9)
C41 0.0296(13) 0.0401(14) 0.0200(13) 0.0004(11) -0.0095(11) -0.0141(12)
C42 0.0302(13) 0.0484(17) 0.0310(16) -0.0088(13) -0.0063(12) -0.0120(13)
C43 0.0507(19) 0.0479(18) 0.053(2) -0.0207(17) -0.0092(17) -0.0026(16)
C44 0.122(4) 0.058(2) 0.077(3) -0.041(2) -0.055(3) 0.029(3)
C51 0.0234(12) 0.0306(13) 0.0333(15) -0.0008(11) -0.0088(11) -0.0091(11)
C52 0.0302(14) 0.0432(16) 0.068(2) -0.0277(17) -0.0077(15) -0.0096(13)
C53 0.0376(16) 0.0350(15) 0.079(3) -0.0173(17) -0.0116(17) -0.0028(14)
C54 0.053(2) 0.060(2) 0.107(4) -0.045(3) -0.010(2) -0.006(2)
C61 0.0242(11) 0.0272(12) 0.0231(13) -0.0045(10) -0.0063(10) -0.0098(10)
C62 0.0254(11) 0.0257(11) 0.0264(13) -0.0037(10) -0.0080(10) -0.0097(10)
C63 0.0286(12) 0.0269(12) 0.0258(14) -0.0033(10) -0.0052(11) -0.0103(10)
C64 0.0479(17) 0.0538(18) 0.0333(17) -0.0183(15) 0.0020(14) -0.0209(16)
C71 0.0276(12) 0.0338(13) 0.0340(16) 0.0037(12) -0.0087(11) -0.0184(12)

loop_
_atom_type_symbol
_atom_type_description
_atom_type_scat_dispersion_real
_atom_type_scat_dispersion_imag
_atom_type_scat_source
C C 0.0033 0.0016 'International Tables Vol C Tables 4.2.6.8 and 6.1.1.4'
H H 0.0000 0.0000 'International Tables Vol C Tables 4.2.6.8 and 6.1.1.4'
Ag Ag -0.8971 1.1015 'International Tables Vol C Tables 4.2.6.8 and 6.1.1.4'
B B 0.0013 0.0007 'International Tables Vol C Tables 4.2.6.8 and 6.1.1.4'
N N 0.0061 0.0033 'International Tables Vol C Tables 4.2.6.8 and 6.1.1.4'
P P 0.1023 0.0942 'International Tables Vol C Tables 4.2.6.8 and 6.1.1.4'
Sn Sn -0.6537 1.4246 'International Tables Vol C Tables 4.2.6.8 and 6.1.1.4'

loop_
_geom_angle_atom_site_label_1
_geom_angle_atom_site_label_2
_geom_angle_atom_site_label_3
_geom_angle
_geom_angle_site_symmetry_1
_geom_angle_site_symmetry_3
B1 Sn1 B3 47.77(9) . .
B1 Sn1 B2 47.57(9) . .
B3 Sn1 B2 81.79(9) . .
B1 Sn1 B4 81.32(9) . .
B3 Sn1 B4 81.62(9) . .
B2 Sn1 B4 47.46(9) . .
B1 Sn1 B5 81.60(9) . .
B3 Sn1 B5 47.66(9) . .
B2 Sn1 B5 81.68(9) . .
B4 Sn1 B5 47.72(9) . .
B1 Sn1 Ag1 162.85(7) . 2_676
B3 Sn1 Ag1 139.26(6) . 2_676
B2 Sn1 Ag1 136.99(6) . 2_676
B4 Sn1 Ag1 113.61(6) . 2_676
B5 Sn1 Ag1 114.46(6) . 2_676
B1 Sn1 Ag1 104.69(7) . .
B3 Sn1 Ag1 120.08(6) . .
B2 Sn1 Ag1 120.32(7) . .
B4 Sn1 Ag1 155.73(7) . .
B5 Sn1 Ag1 155.44(7) . .
Ag1 Sn1 Ag1 58.215(9) 2_676 .
B7 B1 B8 60.82(15) . .
B7 B1 B2 106.69(18) . .
B8 B1 B2 58.12(14) . .
B7 B1 B3 57.93(14) . .
B8 B1 B3 107.20(18) . .
B2 B1 B3 108.41(16) . .
B7 B1 Sn1 117.74(15) . .
B8 B1 Sn1 118.35(15) . .
B2 B1 Sn1 66.47(11) . .
B3 B1 Sn1 66.21(11) . .
B7 B1 H1 121.1 . .
B8 B1 H1 120.5 . .
B2 B1 H1 122.7 . .
B3 B1 H1 122.6 . .
Sn1 B1 H1 110.6 . .
B8 B2 B10 60.71(15) . .
B8 B2 B4 106.75(18) . .
B10 B2 B4 58.09(14) . .
B8 B2 B1 57.91(14) . .
B10 B2 B1 106.56(17) . .
B4 B2 B1 107.78(17) . .
B8 B2 Sn1 117.70(15) . .
B10 B2 Sn1 118.01(15) . .
B4 B2 Sn1 66.30(11) . .
B1 B2 Sn1 65.95(11) . .
B8 B2 H2 120.9 . .
B10 B2 H2 120.8 . .
B4 B2 H2 122.8 . .
B1 B2 H2 123.1 . .
Sn1 B2 H2 110.8 . .
B7 B3 B6 60.37(15) . .
B7 B3 B1 57.76(14) . .
B6 B3 B1 106.24(17) . .
B7 B3 B5 106.20(18) . .
B6 B3 B5 57.72(14) . .
B1 B3 B5 107.91(16) . .
B7 B3 Sn1 117.42(15) . .
B6 B3 Sn1 117.74(15) . .
B1 B3 Sn1 66.01(11) . .
B5 B3 Sn1 66.53(11) . .
B7 B3 H3 121.3 . .
B6 B3 H3 121.2 . .
B1 B3 H3 123.1 . .
B5 B3 H3 122.9 . .
Sn1 B3 H3 110.8 . .
B9 B4 B10 60.77(15) . .
B9 B4 B2 106.94(17) . .
B10 B4 B2 58.09(14) . .
B9 B4 B5 57.97(14) . .
B10 B4 B5 106.87(18) . .
B2 B4 B5 108.37(17) . .
B9 B4 Sn1 117.92(15) . .
B10 B4 Sn1 117.96(15) . .
B2 B4 Sn1 66.24(11) . .
B5 B4 Sn1 66.32(11) . .
B9 B4 H4 120.8 . .
B10 B4 H4 120.8 . .
B2 B4 H4 122.6 . .
B5 B4 H4 122.7 . .
Sn1 B4 H4 110.7 . .
B6 B5 B9 60.62(15) . .
B6 B5 B3 58.17(14) . .
B9 B5 B3 106.72(18) . .
B6 B5 B4 106.23(18) . .
B9 B5 B4 57.74(14) . .
B3 B5 B4 107.53(16) . .
B6 B5 Sn1 117.47(15) . .
B9 B5 Sn1 117.41(15) . .
B3 B5 Sn1 65.80(11) . .
B4 B5 Sn1 65.96(11) . .
B6 B5 H5 121.0 . .
B9 B5 H5 121.0 . .
B3 B5 H5 122.9 . .
B4 B5 H5 123.2 . .
Sn1 B5 H5 111.2 . .
B5 B6 B11 109.20(18) . .
B5 B6 B3 64.11(15) . .
B11 B6 B3 108.85(18) . .
B5 B6 B7 110.57(18) . .
B11 B6 B7 59.66(15) . .
B3 B6 B7 59.53(14) . .
B5 B6 B9 59.86(15) . .
B11 B6 B9 59.93(15) . .
B3 B6 B9 110.79(18) . .
B7 B6 B9 107.83(18) . .
B5 B6 H6 119.4 . .
B11 B6 H6 121.9 . .
B3 B6 H6 119.6 . .
B7 B6 H6 121.9 . .
B9 B6 H6 121.6 . .
B1 B7 B3 64.31(15) . .
B1 B7 B11 109.16(18) . .
B3 B7 B11 109.60(18) . .
B1 B7 B6 111.18(18) . .
B3 B7 B6 60.10(14) . .
B11 B7 B6 60.00(15) . .
B1 B7 B8 59.68(15) . .
B3 B7 B8 111.36(18) . .
B11 B7 B8 60.10(16) . .
B6 B7 B8 108.62(18) . .
B1 B7 H7 119.4 . .
B3 B7 H7 119.0 . .
B11 B7 H7 121.7 . .
B6 B7 H7 121.3 . .
B8 B7 H7 121.3 . .
B1 B8 B2 63.98(15) . .
B1 B8 B11 108.51(19) . .
B2 B8 B11 108.67(18) . .
B1 B8 B7 59.50(15) . .
B2 B8 B7 110.26(18) . .
B11 B8 B7 59.47(15) . .
B1 B8 B10 110.53(18) . .
B2 B8 B10 59.70(15) . .
B11 B8 B10 59.72(15) . .
B7 B8 B10 107.52(18) . .
B1 B8 H8 119.7 . .
B2 B8 H8 119.7 . .
B11 B8 H8 122.2 . .
B7 B8 H8 122.0 . .
B10 B8 H8 121.7 . .
B4 B9 B5 64.29(15) . .
B4 B9 B11 108.57(18) . .
B5 B9 B11 108.71(18) . .
B4 B9 B6 110.51(18) . .
B5 B9 B6 59.51(15) . .
B11 B9 B6 59.69(15) . .
B4 B9 B10 59.67(14) . .
B5 B9 B10 111.00(19) . .
B11 B9 B10 59.71(15) . .
B6 B9 B10 107.93(18) . .
B4 B9 H9 119.6 . .
B5 B9 H9 119.4 . .
B11 B9 H9 122.2 . .
B6 B9 H9 121.8 . .
B10 B9 H9 121.5 . .
B4 B10 B2 63.82(15) . .
B4 B10 B11 108.57(19) . .
B2 B10 B11 108.71(19) . .
B4 B10 B8 110.38(19) . .
B2 B10 B8 59.59(15) . .
B11 B10 B8 59.88(15) . .
B4 B10 B9 59.56(15) . .
B2 B10 B9 110.51(18) . .
B11 B10 B9 59.82(15) . .
B8 B10 B9 108.09(18) . .
B4 B10 H10 119.9 . .
B2 B10 H10 119.7 . .
B11 B10 H10 122.0 . .
B8 B10 H10 121.6 . .
B9 B10 H10 121.6 . .
B7 B11 B6 60.34(15) . .
B7 B11 B10 108.83(19) . .
B6 B11 B10 109.09(19) . .
B7 B11 B9 108.72(19) . .
B6 B11 B9 60.38(15) . .
B10 B11 B9 60.47(15) . .
B7 B11 B8 60.43(16) . .
B6 B11 B8 109.15(19) . .
B10 B11 B8 60.41(15) . .
B9 B11 B8 109.03(18) . .
B7 B11 H11 121.3 . .
B6 B11 H11 121.0 . .
B10 B11 H11 121.1 . .
B9 B11 H11 121.2 . .
B8 B11 H11 121.0 . .
P1 Ag1 Ag1 171.739(18) . 2_676
P1 Ag1 Sn1 126.073(17) . 2_676
Ag1 Ag1 Sn1 62.015(9) 2_676 2_676
P1 Ag1 Sn1 112.116(17) . .
Ag1 Ag1 Sn1 59.771(10) 2_676 .
Sn1 Ag1 Sn1 121.785(9) 2_676 .
C11 P1 C21 105.27(11) . .
C11 P1 C31 105.33(11) . .
C21 P1 C31 103.99(11) . .
C11 P1 Ag1 111.73(8) . .
C21 P1 Ag1 118.41(8) . .
C31 P1 Ag1 111.06(7) . .
C16 C11 C12 119.6(2) . .
C16 C11 P1 122.88(19) . .
C12 C11 P1 117.52(18) . .
C13 C12 C11 120.5(2) . .
C13 C12 H12 119.8 . .
C11 C12 H12 119.8 . .
C12 C13 C14 119.7(3) . .
C12 C13 H13 120.2 . .
C14 C13 H13 120.2 . .
C15 C14 C13 120.4(3) . .
C15 C14 H14 119.8 . .
C13 C14 H14 119.8 . .
C14 C15 C16 120.0(3) . .
C14 C15 H15 120.0 . .
C16 C15 H15 120.0 . .
C11 C16 C15 119.9(3) . .
C11 C16 H16 120.0 . .
C15 C16 H16 120.0 . .
C22 C21 C26 119.4(2) . .
C22 C21 P1 118.79(18) . .
C26 C21 P1 121.8(2) . .
C21 C22 C23 120.4(2) . .
C21 C22 H22 119.8 . .
C23 C22 H22 119.8 . .
C24 C23 C22 119.8(3) . .
C24 C23 H23 120.1 . .
C22 C23 H23 120.1 . .
C25 C24 C23 120.2(3) . .
C25 C24 H24 119.9 . .
C23 C24 H24 119.9 . .
C24 C25 C26 120.2(2) . .
C24 C25 H25 119.9 . .
C26 C25 H25 119.9 . .
C25 C26 C21 120.0(3) . .
C25 C26 H26 120.0 . .
C21 C26 H26 120.0 . .
C36 C31 C32 119.2(2) . .
C36 C31 P1 122.26(19) . .
C32 C31 P1 118.44(18) . .
C33 C32 C31 120.1(2) . .
C33 C32 H32 120.0 . .
C31 C32 H32 120.0 . .
C34 C33 C32 120.7(3) . .
C34 C33 H33 119.7 . .
C32 C33 H33 119.7 . .
C35 C34 C33 119.7(2) . .
C35 C34 H34 120.1 . .
C33 C34 H34 120.1 . .
C34 C35 C36 120.4(3) . .
C34 C35 H35 119.8 . .
C36 C35 H35 119.8 . .
C31 C36 C35 120.0(3) . .
C31 C36 H36 120.0 . .
C35 C36 H36 120.0 . .
C71 N1 C51 109.8(2) . .
C71 N1 C61 107.1(2) . .
C51 N1 C61 113.1(2) . .
C71 N1 C41 109.9(2) . .
C51 N1 C41 105.0(2) . .
C61 N1 C41 111.94(19) . .
C42 C41 N1 116.6(2) . .
C42 C41 H41A 108.1 . .
N1 C41 H41A 108.1 . .
C42 C41 H41B 108.1 . .
N1 C41 H41B 108.1 . .
H41A C41 H41B 107.3 . .
C41 C42 C43 111.5(3) . .
C41 C42 H42A 109.3 . .
C43 C42 H42A 109.3 . .
C41 C42 H42B 109.3 . .
C43 C42 H42B 109.3 . .
H42A C42 H42B 108.0 . .
C44 C43 C42 113.9(3) . .
C44 C43 H43A 108.8 . .
C42 C43 H43A 108.8 . .
C44 C43 H43B 108.8 . .
C42 C43 H43B 108.8 . .
H43A C43 H43B 107.7 . .
C43 C44 H44A 109.5 . .
C43 C44 H44B 109.5 . .
H44A C44 H44B 109.5 . .
C43 C44 H44C 109.5 . .
H44A C44 H44C 109.5 . .
H44B C44 H44C 109.5 . .
C52 C51 N1 117.1(2) . .
C52 C51 H51A 108.0 . .
N1 C51 H51A 108.0 . .
C52 C51 H51B 108.0 . .
N1 C51 H51B 108.0 . .
H51A C51 H51B 107.3 . .
C51 C52 C53 109.6(3) . .
C51 C52 H52A 109.7 . .
C53 C52 H52A 109.7 . .
C51 C52 H52B 109.7 . .
C53 C52 H52B 109.7 . .
H52A C52 H52B 108.2 . .
C54 C53 C52 115.0(3) . .
C54 C53 H53A 108.5 . .
C52 C53 H53A 108.5 . .
C54 C53 H53B 108.5 . .
C52 C53 H53B 108.5 . .
H53A C53 H53B 107.5 . .
C53 C54 H54A 109.5 . .
C53 C54 H54B 109.5 . .
H54A C54 H54B 109.5 . .
C53 C54 H54C 109.5 . .
H54A C54 H54C 109.5 . .
H54B C54 H54C 109.5 . .
C62 C61 N1 115.5(2) . .
C62 C61 H61A 108.4 . .
N1 C61 H61A 108.4 . .
C62 C61 H61B 108.4 . .
N1 C61 H61B 108.4 . .
H61A C61 H61B 107.5 . .
C61 C62 C63 110.3(2) . .
C61 C62 H62A 109.6 . .
C63 C62 H62A 109.6 . .
C61 C62 H62B 109.6 . .
C63 C62 H62B 109.6 . .
H62A C62 H62B 108.1 . .
C64 C63 C62 113.5(2) . .
C64 C63 H63A 108.9 . .
C62 C63 H63A 108.9 . .
C64 C63 H63B 108.9 . .
C62 C63 H63B 108.9 . .
H63A C63 H63B 107.7 . .
C63 C64 H64A 109.5 . .
C63 C64 H64B 109.5 . .
H64A C64 H64B 109.5 . .
C63 C64 H64C 109.5 . .
H64A C64 H64C 109.5 . .
H64B C64 H64C 109.5 . .
N1 C71 H71A 109.5 . .
N1 C71 H71B 109.5 . .
H71A C71 H71B 109.5 . .
N1 C71 H71C 109.5 . .
H71A C71 H71C 109.5 . .
H71B C71 H71C 109.5 . .

loop_
_geom_bond_atom_site_label_1
_geom_bond_atom_site_label_2
_geom_bond_distance
_geom_bond_site_symmetry_2
Sn1 B1 2.320(2) .
Sn1 B3 2.324(3) .
Sn1 B2 2.330(3) .
Sn1 B4 2.331(3) .
Sn1 B5 2.337(3) .
Sn1 Ag1 2.7607(4) 2_676
Sn1 Ag1 2.8216(4) .
B1 B7 1.765(4) .
B1 B8 1.768(4) .
B1 B2 1.875(4) .
B1 B3 1.880(4) .
B1 H1 1.1000 .
B2 B8 1.772(4) .
B2 B10 1.774(4) .
B2 B4 1.875(4) .
B2 H2 1.1000 .
B3 B7 1.768(4) .
B3 B6 1.779(4) .
B3 B5 1.883(4) .
B3 H3 1.1000 .
B4 B9 1.772(4) .
B4 B10 1.774(4) .
B4 B5 1.888(4) .
B4 H4 1.1000 .
B5 B6 1.770(4) .
B5 B9 1.776(4) .
B5 H5 1.1000 .
B6 B11 1.777(4) .
B6 B7 1.783(4) .
B6 B9 1.790(4) .
B6 H6 1.1000 .
B7 B11 1.771(4) .
B7 B8 1.788(4) .
B7 H7 1.1000 .
B8 B11 1.783(4) .
B8 B10 1.792(4) .
B8 H8 1.1000 .
B9 B11 1.782(4) .
B9 B10 1.793(4) .
B9 H9 1.1000 .
B10 B11 1.780(4) .
B10 H10 1.1000 .
B11 H11 1.1000 .
Ag1 P1 2.4527(6) .
Ag1 Ag1 2.7160(4) 2_676
Ag1 Sn1 2.7607(3) 2_676
P1 C11 1.820(2) .
P1 C21 1.820(2) .
P1 C31 1.825(2) .
C11 C16 1.387(3) .
C11 C12 1.388(3) .
C12 C13 1.383(4) .
C12 H12 0.9300 .
C13 C14 1.386(4) .
C13 H13 0.9300 .
C14 C15 1.377(4) .
C14 H14 0.9300 .
C15 C16 1.393(4) .
C15 H15 0.9300 .
C16 H16 0.9300 .
C21 C22 1.385(4) .
C21 C26 1.396(3) .
C22 C23 1.386(4) .
C22 H22 0.9300 .
C23 C24 1.386(4) .
C23 H23 0.9300 .
C24 C25 1.379(5) .
C24 H24 0.9300 .
C25 C26 1.385(4) .
C25 H25 0.9300 .
C26 H26 0.9300 .
C31 C36 1.388(3) .
C31 C32 1.397(4) .
C32 C33 1.381(4) .
C32 H32 0.9300 .
C33 C34 1.381(4) .
C33 H33 0.9300 .
C34 C35 1.377(4) .
C34 H34 0.9300 .
C35 C36 1.395(4) .
C35 H35 0.9300 .
C36 H36 0.9300 .
N1 C71 1.499(3) .
N1 C51 1.519(3) .
N1 C61 1.521(3) .
N1 C41 1.533(3) .
C41 C42 1.508(4) .
C41 H41A 0.9700 .
C41 H41B 0.9700 .
C42 C43 1.552(5) .
C42 H42A 0.9700 .
C42 H42B 0.9700 .
C43 C44 1.471(6) .
C43 H43A 0.9700 .
C43 H43B 0.9700 .
C44 H44A 0.9600 .
C44 H44B 0.9600 .
C44 H44C 0.9600 .
C51 C52 1.495(4) .
C51 H51A 0.9700 .
C51 H51B 0.9700 .
C52 C53 1.531(4) .
C52 H52A 0.9700 .
C52 H52B 0.9700 .
C53 C54 1.466(5) .
C53 H53A 0.9700 .
C53 H53B 0.9700 .
C54 H54A 0.9600 .
C54 H54B 0.9600 .
C54 H54C 0.9600 .
C61 C62 1.519(3) .
C61 H61A 0.9700 .
C61 H61B 0.9700 .
C62 C63 1.530(4) .
C62 H62A 0.9700 .
C62 H62B 0.9700 .
C63 C64 1.508(4) .
C63 H63A 0.9700 .
C63 H63B 0.9700 .
C64 H64A 0.9600 .
C64 H64B 0.9600 .
C64 H64C 0.9600 .
C71 H71A 0.9600 .
C71 H71B 0.9600 .
C71 H71C 0.9600 .
